data_4103430
loop_
_publ_author_name
'Rhett A. Baillie'
'Tommy Tran'
'Michelle E. Thibault'
'Peter Legzdins'

_publ_section_title
;
 A Beneficial Kinetic Effect of an \h5-C5Me4H Ligand
;
_journal_name_full 'Journal of the American Chemical Society'
_journal_page_first 15160
_journal_page_last 15161
_journal_paper_doi 10.1021/ja107834g
_journal_volume 132
_journal_year 2010
_chemical_formula_moiety 'C19 H25 N1 O1 W1'
_chemical_formula_sum 'C19 H25 N O W'
_chemical_formula_weight 467.25
_chemical_name_systematic
;
 ?
;
_space_group_IT_number 61
_symmetry_cell_setting orthorhombic
_symmetry_space_group_name_Hall '-P 2ac 2ab'
_symmetry_space_group_name_H-M 'P b c a'
_atom_sites_solution_hydrogens geom
_atom_sites_solution_primary direct
_atom_sites_solution_secondary difmap
_audit_creation_method SHELXL-97
_cell_angle_alpha 90.00
_cell_angle_beta 90.00
_cell_angle_gamma 90.00
_cell_formula_units_Z 16
_cell_length_a 14.2940(8)
_cell_length_b 13.8238(7)
_cell_length_c 35.2329(17)
_cell_measurement_reflns_used 9931
_cell_measurement_temperature 103(2)
_cell_measurement_theta_max 58.428
_cell_measurement_theta_min 5.7
_cell_volume 6961.9(6)
_computing_molecular_graphics 'Ortep-3 for Windows (Farrugia, 1997)'
_computing_publication_material 'WinGX publication routines (Farrugia, 1999)'
_computing_structure_refinement 'SHELXL-97 (Sheldrick, 1997)'
_computing_structure_solution 'SIR92 (Altomare, et al., 1993)'
_diffrn_ambient_temperature 103(2)
_diffrn_measured_fraction_theta_full 0.981
_diffrn_measured_fraction_theta_max 0.981
_diffrn_measurement_device_type 'Bruker X8 Apex II'
_diffrn_measurement_method 'area detector'
_diffrn_radiation_monochromator graphite
_diffrn_radiation_source 'fine-focus sealed tube'
_diffrn_radiation_type MoK\a
_diffrn_radiation_wavelength 0.71073
_diffrn_reflns_av_R_equivalents 0.0197
_diffrn_reflns_av_sigmaI/netI 0.0179
_diffrn_reflns_limit_h_max 19
_diffrn_reflns_limit_h_min -18
_diffrn_reflns_limit_k_max 15
_diffrn_reflns_limit_k_min -18
_diffrn_reflns_limit_l_max 43
_diffrn_reflns_limit_l_min -48
_diffrn_reflns_number 39364
_diffrn_reflns_theta_full 29.22
_diffrn_reflns_theta_max 29.22
_diffrn_reflns_theta_min 1.83
_exptl_absorpt_coefficient_mu 6.639
_exptl_absorpt_correction_T_max 0.7175
_exptl_absorpt_correction_T_min 0.3838
_exptl_absorpt_correction_type multi-scan
_exptl_crystal_colour yellow
_exptl_crystal_density_diffrn 1.783
_exptl_crystal_density_method 'not measured'
_exptl_crystal_description needle
_exptl_crystal_F_000 3648
_exptl_crystal_size_max 0.70
_exptl_crystal_size_mid 0.20
_exptl_crystal_size_min 0.05
_refine_diff_density_max 1.575
_refine_diff_density_min -1.609
_refine_diff_density_rms 0.126
_refine_ls_extinction_method none
_refine_ls_goodness_of_fit_ref 1.287
_refine_ls_hydrogen_treatment constr
_refine_ls_matrix_type full
_refine_ls_number_parameters 407
_refine_ls_number_reflns 9277
_refine_ls_number_restraints 0
_refine_ls_restrained_S_all 1.287
_refine_ls_R_factor_all 0.0287
_refine_ls_R_factor_gt 0.0253
_refine_ls_shift/su_max 0.001
_refine_ls_shift/su_mean 0.000
_refine_ls_structure_factor_coef Fsqd
_refine_ls_weighting_details 'calc w=1/[\s^2^(Fo^2^)+(0.0000P)^2^+26.3143P] where P=(Fo^2^+2Fc^2^)/3'
_refine_ls_weighting_scheme calc
_refine_ls_wR_factor_gt 0.0499
_refine_ls_wR_factor_ref 0.0508
_reflns_number_gt 8602
_reflns_number_total 9277
_reflns_threshold_expression >2sigma(I)
_cod_data_source_file ja107834g_si_001_1.cif
_cod_data_source_block 2a_prime_and_2b_prime
_cod_database_code 4103430

loop_
_symmetry_equiv_pos_as_xyz
'x, y, z'
'-x+1/2, -y, z+1/2'
'x+1/2, -y+1/2, -z'
'-x, y+1/2, -z+1/2'
'-x, -y, -z'
'x-1/2, y, -z-1/2'
'-x-1/2, y-1/2, z'
'x, -y-1/2, z-1/2'

loop_
_atom_site_label
_atom_site_type_symbol
_atom_site_fract_x
_atom_site_fract_y
_atom_site_fract_z
_atom_site_U_iso_or_equiv
_atom_site_adp_type
_atom_site_occupancy
_atom_site_symmetry_multiplicity
_atom_site_calc_flag
_atom_site_refinement_flags
C1 C 0.2326(2) 0.4715(2) 0.52896(9) 0.0129(6) Uani 1 1 d .
H1 H 0.2329 0.5334 0.5143 0.015 Uiso 1 1 calc R
C2 C 0.1535(2) 0.4305(2) 0.54649(8) 0.0119(6) Uani 1 1 d .
C3 C 0.1850(2) 0.3475(2) 0.56737(9) 0.0126(6) Uani 1 1 d .
C4 C 0.2838(2) 0.3394(2) 0.56270(9) 0.0128(6) Uani 1 1 d .
C5 C 0.3137(2) 0.4159(2) 0.53810(9) 0.0123(6) Uani 1 1 d .
C6 C 0.0558(2) 0.4697(3) 0.54667(10) 0.0170(7) Uani 1 1 d .
H6A H 0.0403 0.4929 0.5722 0.026 Uiso 1 1 calc R
H6B H 0.0120 0.4186 0.5393 0.026 Uiso 1 1 calc R
H6C H 0.0513 0.5235 0.5286 0.026 Uiso 1 1 calc R
C7 C 0.1258(2) 0.2904(3) 0.59439(10) 0.0180(7) Uani 1 1 d .
H7A H 0.1524 0.2256 0.5975 0.027 Uiso 1 1 calc R
H7B H 0.0621 0.2853 0.5843 0.027 Uiso 1 1 calc R
H7C H 0.1242 0.3232 0.6191 0.027 Uiso 1 1 calc R
C8 C 0.3472(3) 0.2673(3) 0.58150(10) 0.0189(7) Uani 1 1 d .
H8A H 0.3767 0.2970 0.6037 0.028 Uiso 1 1 calc R
H8B H 0.3957 0.2468 0.5635 0.028 Uiso 1 1 calc R
H8C H 0.3107 0.2109 0.5895 0.028 Uiso 1 1 calc R
C9 C 0.4127(2) 0.4389(3) 0.52701(10) 0.0181(7) Uani 1 1 d .
H9A H 0.4127 0.4765 0.5034 0.027 Uiso 1 1 calc R
H9B H 0.4474 0.3785 0.5232 0.027 Uiso 1 1 calc R
H9C H 0.4425 0.4766 0.5472 0.027 Uiso 1 1 calc R
C10 C 0.1032(2) 0.2130(3) 0.51251(10) 0.0171(7) Uani 1 1 d .
H10A H 0.1196 0.1523 0.5258 0.021 Uiso 1 1 calc R
H10B H 0.0450 0.2428 0.5223 0.021 Uiso 1 1 calc R
C11 C 0.1129(2) 0.2113(3) 0.47230(10) 0.0192(7) Uani 1 1 d .
H11 H 0.1345 0.1513 0.4591 0.023 Uiso 1 1 calc R
C12 C 0.0981(2) 0.2945(3) 0.45216(10) 0.0195(7) Uani 1 1 d .
H12 H 0.0386 0.3260 0.4604 0.023 Uiso 1 1 calc R
C13 C 0.1082(3) 0.3003(3) 0.40981(10) 0.0258(8) Uani 1 1 d .
H13A H 0.1553 0.2536 0.4013 0.039 Uiso 1 1 calc R
H13B H 0.1277 0.3658 0.4026 0.039 Uiso 1 1 calc R
H13C H 0.0480 0.2854 0.3978 0.039 Uiso 1 1 calc R
C14 C 0.2694(2) 0.3973(3) 0.45187(9) 0.0147(6) Uani 1 1 d .
C15 C 0.3474(3) 0.3659(3) 0.43113(10) 0.0187(7) Uani 1 1 d .
H15 H 0.3774 0.3073 0.4383 0.022 Uiso 1 1 calc R
C16 C 0.3825(3) 0.4177(3) 0.40028(11) 0.0265(9) Uani 1 1 d .
H16 H 0.4355 0.3940 0.3870 0.032 Uiso 1 1 calc R
C17 C 0.3409(3) 0.5029(3) 0.38886(11) 0.0290(9) Uani 1 1 d .
H17 H 0.3649 0.5381 0.3679 0.035 Uiso 1 1 calc R
C18 C 0.2635(3) 0.5363(3) 0.40858(10) 0.0257(8) Uani 1 1 d .
H18 H 0.2340 0.5947 0.4010 0.031 Uiso 1 1 calc R
C19 C 0.2287(3) 0.4846(3) 0.43946(10) 0.0193(7) Uani 1 1 d .
H19 H 0.1757 0.5090 0.4526 0.023 Uiso 1 1 calc R
C20 C 0.2286(2) 0.2791(2) 0.76071(9) 0.0121(6) Uani 1 1 d .
H20 H 0.1613 0.2950 0.7653 0.015 Uiso 1 1 calc R
C21 C 0.2952(3) 0.2561(2) 0.78928(9) 0.0148(6) Uani 1 1 d .
C22 C 0.3812(2) 0.2320(2) 0.77063(9) 0.0133(6) Uani 1 1 d .
C23 C 0.3652(2) 0.2390(2) 0.73043(9) 0.0127(6) Uani 1 1 d .
C24 C 0.2704(2) 0.2652(2) 0.72465(9) 0.0115(6) Uani 1 1 d .
C25 C 0.2739(3) 0.2449(3) 0.83067(10) 0.0218(8) Uani 1 1 d .
H25A H 0.2201 0.2854 0.8373 0.033 Uiso 1 1 calc R
H25B H 0.3284 0.2650 0.8456 0.033 Uiso 1 1 calc R
H25C H 0.2594 0.1770 0.8361 0.033 Uiso 1 1 calc R
C26 C 0.4686(3) 0.1945(3) 0.78899(11) 0.0225(8) Uani 1 1 d .
H26A H 0.4681 0.1236 0.7886 0.034 Uiso 1 1 calc R
H26B H 0.4715 0.2170 0.8153 0.034 Uiso 1 1 calc R
H26C H 0.5234 0.2182 0.7751 0.034 Uiso 1 1 calc R
C27 C 0.4353(3) 0.2130(3) 0.70042(10) 0.0201(7) Uani 1 1 d .
H27A H 0.4380 0.1425 0.6977 0.030 Uiso 1 1 calc R
H27B H 0.4971 0.2374 0.7077 0.030 Uiso 1 1 calc R
H27C H 0.4166 0.2420 0.6762 0.030 Uiso 1 1 calc R
C28 C 0.2196(2) 0.2642(2) 0.68745(9) 0.0151(6) Uani 1 1 d .
H28A H 0.2020 0.1976 0.6811 0.023 Uiso 1 1 calc R
H28B H 0.2604 0.2901 0.6676 0.023 Uiso 1 1 calc R
H28C H 0.1631 0.3041 0.6894 0.023 Uiso 1 1 calc R
C29 C 0.2645(2) 0.5338(2) 0.77026(10) 0.0173(7) Uani 1 1 d .
H29A H 0.2614 0.5843 0.7504 0.021 Uiso 1 1 calc R
H29B H 0.2041 0.5229 0.7833 0.021 Uiso 1 1 calc R
C30 C 0.3432(3) 0.5338(3) 0.79279(10) 0.0189(7) Uani 1 1 d .
H30 H 0.3911 0.5862 0.7904 0.023 Uiso 1 1 calc R
C31 C 0.3595(2) 0.4522(3) 0.81657(9) 0.0164(7) Uani 1 1 d .
H31 H 0.3029 0.4342 0.8317 0.020 Uiso 1 1 calc R
C32 C 0.4486(3) 0.4447(3) 0.83947(11) 0.0265(8) Uani 1 1 d .
H32A H 0.5013 0.4683 0.8243 0.040 Uiso 1 1 calc R
H32B H 0.4594 0.3770 0.8465 0.040 Uiso 1 1 calc R
H32C H 0.4429 0.4840 0.8625 0.040 Uiso 1 1 calc R
C33 C 0.3198(2) 0.4594(2) 0.69979(9) 0.0123(6) Uani 1 1 d .
C34 C 0.3912(2) 0.4668(3) 0.67261(9) 0.0160(6) Uani 1 1 d .
H34 H 0.4531 0.4487 0.6795 0.019 Uiso 1 1 calc R
C35 C 0.3743(3) 0.4999(3) 0.63571(10) 0.0200(7) Uani 1 1 d .
H35 H 0.4244 0.5041 0.6181 0.024 Uiso 1 1 calc R
C36 C 0.2848(3) 0.5266(3) 0.62464(10) 0.0192(7) Uani 1 1 d .
H36 H 0.2732 0.5486 0.5995 0.023 Uiso 1 1 calc R
C37 C 0.2128(3) 0.5207(2) 0.65082(9) 0.0171(7) Uani 1 1 d .
H37 H 0.1513 0.5390 0.6436 0.021 Uiso 1 1 calc R
C38 C 0.2299(2) 0.4882(2) 0.68762(9) 0.0139(6) Uani 1 1 d .
H38 H 0.1794 0.4852 0.7051 0.017 Uiso 1 1 calc R
N1 N 0.3077(2) 0.2249(2) 0.49366(8) 0.0156(6) Uani 1 1 d .
N2 N 0.47262(19) 0.4233(2) 0.74841(8) 0.0149(5) Uani 1 1 d .
O1 O 0.37590(18) 0.17124(18) 0.49244(8) 0.0214(5) Uani 1 1 d .
O2 O 0.55643(17) 0.4314(2) 0.74222(8) 0.0250(6) Uani 1 1 d .
W1 W 0.221658(8) 0.314785(9) 0.501977(3) 0.01032(3) Uani 1 1 d .
W2 W 0.352930(8) 0.394562(9) 0.755664(3) 0.00979(3) Uani 1 1 d .

loop_
_atom_site_aniso_label
_atom_site_aniso_U_11
_atom_site_aniso_U_22
_atom_site_aniso_U_33
_atom_site_aniso_U_23
_atom_site_aniso_U_13
_atom_site_aniso_U_12
C1 0.0167(16) 0.0109(15) 0.0111(13) -0.0033(11) -0.0011(12) 0.0012(12)
C2 0.0131(15) 0.0124(14) 0.0101(13) -0.0032(11) 0.0000(11) 0.0032(12)
C3 0.0119(15) 0.0123(15) 0.0137(14) 0.0011(11) -0.0008(11) 0.0002(12)
C4 0.0118(15) 0.0120(15) 0.0146(14) -0.0005(11) -0.0022(12) 0.0006(12)
C5 0.0107(14) 0.0113(15) 0.0149(14) -0.0026(11) -0.0003(11) -0.0006(12)
C6 0.0138(15) 0.0196(17) 0.0177(16) -0.0020(13) 0.0008(12) 0.0046(13)
C7 0.0173(16) 0.0222(18) 0.0146(15) 0.0042(13) 0.0014(12) -0.0018(14)
C8 0.0173(16) 0.0168(16) 0.0225(17) 0.0037(13) -0.0036(14) 0.0049(14)
C9 0.0126(15) 0.0170(17) 0.0246(17) -0.0013(13) 0.0030(13) -0.0030(13)
C10 0.0153(16) 0.0152(16) 0.0209(16) -0.0014(13) 0.0004(13) -0.0046(13)
C11 0.0163(16) 0.0192(18) 0.0221(17) -0.0073(13) 0.0037(13) -0.0055(14)
C12 0.0122(15) 0.0249(19) 0.0212(17) -0.0025(14) -0.0023(13) -0.0028(14)
C13 0.0229(19) 0.035(2) 0.0199(17) -0.0045(15) 0.0004(14) -0.0080(17)
C14 0.0153(15) 0.0158(16) 0.0131(14) -0.0030(12) -0.0010(12) -0.0049(13)
C15 0.0191(17) 0.0196(17) 0.0175(16) -0.0026(13) 0.0024(13) -0.0039(14)
C16 0.0256(19) 0.034(2) 0.0201(17) -0.0042(15) 0.0058(15) -0.0138(17)
C17 0.038(2) 0.031(2) 0.0172(17) 0.0025(15) 0.0004(16) -0.0188(19)
C18 0.039(2) 0.0210(19) 0.0166(16) 0.0041(14) -0.0080(16) -0.0090(17)
C19 0.0243(18) 0.0184(17) 0.0151(15) -0.0006(13) -0.0017(13) -0.0036(14)
C20 0.0114(14) 0.0078(14) 0.0172(14) 0.0001(11) 0.0019(12) -0.0045(11)
C21 0.0228(17) 0.0074(14) 0.0141(14) 0.0004(11) 0.0000(13) -0.0034(12)
C22 0.0124(14) 0.0091(14) 0.0182(15) 0.0031(12) -0.0059(12) 0.0017(12)
C23 0.0116(15) 0.0090(14) 0.0175(15) -0.0001(11) -0.0002(12) -0.0023(12)
C24 0.0140(15) 0.0074(13) 0.0131(14) -0.0005(11) -0.0003(11) -0.0027(12)
C25 0.037(2) 0.0142(17) 0.0145(15) 0.0001(12) 0.0020(14) -0.0057(15)
C26 0.0217(18) 0.0174(18) 0.0283(18) 0.0009(14) -0.0108(15) 0.0054(15)
C27 0.0170(17) 0.0189(18) 0.0243(18) -0.0058(14) 0.0039(14) 0.0015(14)
C28 0.0165(16) 0.0115(15) 0.0175(15) -0.0002(12) -0.0036(12) -0.0018(13)
C29 0.0214(17) 0.0122(15) 0.0182(15) -0.0014(12) 0.0007(13) 0.0044(13)
C30 0.0224(18) 0.0131(16) 0.0212(16) -0.0050(13) -0.0001(14) -0.0007(14)
C31 0.0190(16) 0.0168(16) 0.0135(14) -0.0043(12) -0.0019(13) -0.0004(13)
C32 0.029(2) 0.026(2) 0.0249(19) -0.0054(15) -0.0115(16) 0.0013(16)
C33 0.0138(15) 0.0104(14) 0.0127(14) -0.0004(11) 0.0000(12) -0.0015(12)
C34 0.0147(16) 0.0155(16) 0.0179(16) -0.0012(12) 0.0019(12) -0.0027(13)
C35 0.0248(18) 0.0183(18) 0.0168(16) 0.0001(13) 0.0057(14) -0.0066(14)
C36 0.0312(19) 0.0131(16) 0.0134(15) 0.0015(12) -0.0023(14) -0.0038(15)
C37 0.0226(17) 0.0118(15) 0.0169(15) 0.0001(12) -0.0039(13) -0.0008(13)
C38 0.0169(16) 0.0100(14) 0.0147(14) 0.0013(11) 0.0003(12) 0.0005(12)
N1 0.0158(13) 0.0104(13) 0.0206(14) 0.0000(10) -0.0005(11) -0.0016(11)
N2 0.0114(12) 0.0128(13) 0.0205(13) -0.0010(11) -0.0016(11) 0.0005(10)
O1 0.0168(12) 0.0139(12) 0.0336(14) -0.0015(10) 0.0031(10) 0.0063(10)
O2 0.0100(11) 0.0284(14) 0.0365(15) -0.0015(12) 0.0001(11) -0.0018(11)
W1 0.00951(6) 0.00889(6) 0.01256(6) -0.00083(4) 0.00098(4) 0.00020(4)
W2 0.00999(6) 0.00740(6) 0.01197(6) -0.00041(4) -0.00070(4) 0.00012(4)

loop_
_atom_type_symbol
_atom_type_description
_atom_type_scat_dispersion_real
_atom_type_scat_dispersion_imag
_atom_type_scat_source
C C 0.0033 0.0016 'International Tables Vol C Tables 4.2.6.8 and 6.1.1.4'
H H 0.0000 0.0000 'International Tables Vol C Tables 4.2.6.8 and 6.1.1.4'
N N 0.0061 0.0033 'International Tables Vol C Tables 4.2.6.8 and 6.1.1.4'
O O 0.0106 0.0060 'International Tables Vol C Tables 4.2.6.8 and 6.1.1.4'
W W -0.8490 6.8722 'International Tables Vol C Tables 4.2.6.8 and 6.1.1.4'

loop_
_geom_angle_atom_site_label_1
_geom_angle_atom_site_label_2
_geom_angle_atom_site_label_3
_geom_angle
C2 C1 C5 109.7(3)
C2 C1 W1 75.79(18)
C5 C1 W1 69.67(18)
C2 C1 H1 125.1
C5 C1 H1 125.1
W1 C1 H1 125.1
C1 C2 C3 107.1(3)
C1 C2 C6 127.2(3)
C3 C2 C6 125.5(3)
C1 C2 W1 70.23(17)
C3 C2 W1 71.38(18)
C6 C2 W1 127.7(2)
C4 C3 C2 108.3(3)
C4 C3 C7 126.3(3)
C2 C3 C7 124.7(3)
C4 C3 W1 70.06(18)
C2 C3 W1 74.19(18)
C7 C3 W1 129.2(2)
C3 C4 C5 107.9(3)
C3 C4 C8 126.8(3)
C5 C4 C8 125.2(3)
C3 C4 W1 75.02(18)
C5 C4 W1 70.62(18)
C8 C4 W1 122.4(2)
C1 C5 C4 106.9(3)
C1 C5 C9 126.3(3)
C4 C5 C9 126.5(3)
C1 C5 W1 74.81(18)
C4 C5 W1 73.45(18)
C9 C5 W1 121.5(2)
C2 C6 H6A 109.5
C2 C6 H6B 109.5
H6A C6 H6B 109.5
C2 C6 H6C 109.5
H6A C6 H6C 109.5
H6B C6 H6C 109.5
C3 C7 H7A 109.5
C3 C7 H7B 109.5
H7A C7 H7B 109.5
C3 C7 H7C 109.5
H7A C7 H7C 109.5
H7B C7 H7C 109.5
C4 C8 H8A 109.5
C4 C8 H8B 109.5
H8A C8 H8B 109.5
C4 C8 H8C 109.5
H8A C8 H8C 109.5
H8B C8 H8C 109.5
C5 C9 H9A 109.5
C5 C9 H9B 109.5
H9A C9 H9B 109.5
C5 C9 H9C 109.5
H9A C9 H9C 109.5
H9B C9 H9C 109.5
C11 C10 W1 76.8(2)
C11 C10 H10A 115.7
W1 C10 H10A 115.7
C11 C10 H10B 115.7
W1 C10 H10B 115.7
H10A C10 H10B 112.7
C12 C11 C10 119.2(3)
C12 C11 W1 79.7(2)
C10 C11 W1 67.20(19)
C12 C11 H11 120.3
C10 C11 H11 120.3
W1 C11 H11 120.3
C11 C12 C13 123.1(4)
C11 C12 W1 67.8(2)
C13 C12 W1 128.5(2)
C11 C12 H12 110.3
C13 C12 H12 110.3
W1 C12 H12 110.3
C12 C13 H13A 109.5
C12 C13 H13B 109.5
H13A C13 H13B 109.5
C12 C13 H13C 109.5
H13A C13 H13C 109.5
H13B C13 H13C 109.5
C15 C14 C19 115.6(3)
C15 C14 W1 120.1(3)
C19 C14 W1 124.2(2)
C16 C15 C14 122.2(4)
C16 C15 H15 118.9
C14 C15 H15 118.9
C17 C16 C15 120.7(4)
C17 C16 H16 119.6
C15 C16 H16 119.6
C16 C17 C18 118.8(4)
C16 C17 H17 120.6
C18 C17 H17 120.6
C17 C18 C19 120.4(4)
C17 C18 H18 119.8
C19 C18 H18 119.8
C18 C19 C14 122.3(4)
C18 C19 H19 118.9
C14 C19 H19 118.9
C24 C20 C21 108.8(3)
C24 C20 W2 73.22(17)
C21 C20 W2 72.83(18)
C24 C20 H20 125.4
C21 C20 H20 125.4
W2 C20 H20 125.4
C20 C21 C22 107.6(3)
C20 C21 C25 125.2(3)
C22 C21 C25 126.6(3)
C20 C21 W2 72.67(18)
C22 C21 W2 70.35(18)
C25 C21 W2 129.3(2)
C21 C22 C23 107.4(3)
C21 C22 C26 126.7(3)
C23 C22 C26 125.5(3)
C21 C22 W2 74.47(18)
C23 C22 W2 71.77(18)
C26 C22 W2 125.0(2)
C24 C23 C22 108.1(3)
C24 C23 C27 126.8(3)
C22 C23 C27 124.9(3)
C24 C23 W2 75.32(18)
C22 C23 W2 72.42(19)
C27 C23 W2 122.7(2)
C20 C24 C23 108.0(3)
C20 C24 C28 125.6(3)
C23 C24 C28 125.9(3)
C20 C24 W2 72.46(17)
C23 C24 W2 69.89(18)
C28 C24 W2 130.0(2)
C21 C25 H25A 109.5
C21 C25 H25B 109.5
H25A C25 H25B 109.5
C21 C25 H25C 109.5
H25A C25 H25C 109.5
H25B C25 H25C 109.5
C22 C26 H26A 109.5
C22 C26 H26B 109.5
H26A C26 H26B 109.5
C22 C26 H26C 109.5
H26A C26 H26C 109.5
H26B C26 H26C 109.5
C23 C27 H27A 109.5
C23 C27 H27B 109.5
H27A C27 H27B 109.5
C23 C27 H27C 109.5
H27A C27 H27C 109.5
H27B C27 H27C 109.5
C24 C28 H28A 109.5
C24 C28 H28B 109.5
H28A C28 H28B 109.5
C24 C28 H28C 109.5
H28A C28 H28C 109.5
H28B C28 H28C 109.5
C30 C29 W2 71.8(2)
C30 C29 H29A 116.4
W2 C29 H29A 116.4
C30 C29 H29B 116.4
W2 C29 H29B 116.4
H29A C29 H29B 113.4
C29 C30 C31 118.2(3)
C29 C30 W2 74.1(2)
C31 C30 W2 70.53(19)
C29 C30 H30 120.7
C31 C30 H30 120.7
W2 C30 H30 120.7
C30 C31 C32 120.4(3)
C30 C31 W2 73.61(19)
C32 C31 W2 120.7(2)
C30 C31 H31 112.3
C32 C31 H31 112.3
W2 C31 H31 112.3
C31 C32 H32A 109.5
C31 C32 H32B 109.5
H32A C32 H32B 109.5
C31 C32 H32C 109.5
H32A C32 H32C 109.5
H32B C32 H32C 109.5
C34 C33 C38 115.7(3)
C34 C33 W2 118.7(2)
C38 C33 W2 125.4(2)
C35 C34 C33 122.1(3)
C35 C34 H34 118.9
C33 C34 H34 118.9
C36 C35 C34 120.6(3)
C36 C35 H35 119.7
C34 C35 H35 119.7
C37 C36 C35 118.8(3)
C37 C36 H36 120.6
C35 C36 H36 120.6
C36 C37 C38 120.6(3)
C36 C37 H37 119.7
C38 C37 H37 119.7
C37 C38 C33 122.2(3)
C37 C38 H38 118.9
C33 C38 H38 118.9
O1 N1 W1 169.0(3)
O2 N2 W2 172.1(3)
N1 W1 C14 90.90(13)
N1 W1 C10 96.43(13)
C14 W1 C10 133.81(12)
N1 W1 C5 96.92(12)
C14 W1 C5 87.23(12)
C10 W1 C5 136.38(12)
N1 W1 C4 89.42(12)
C14 W1 C4 122.55(12)
C10 W1 C4 103.13(12)
C5 W1 C4 35.93(11)
N1 W1 C11 87.66(13)
C14 W1 C11 99.35(12)
C10 W1 C11 36.01(12)
C5 W1 C11 171.95(12)
C4 W1 C11 138.05(12)
N1 W1 C1 131.37(12)
C14 W1 C1 80.11(12)
C10 W1 C1 124.01(12)
C5 W1 C1 35.52(11)
C4 W1 C1 58.38(11)
C11 W1 C1 140.88(12)
N1 W1 C3 116.17(12)
C14 W1 C3 137.34(12)
C10 W1 C3 78.12(12)
C5 W1 C3 58.74(11)
C4 W1 C3 34.91(11)
C11 W1 C3 113.28(12)
C1 W1 C3 57.22(11)
N1 W1 C2 147.33(12)
C14 W1 C2 107.35(12)
C10 W1 C2 90.18(12)
C5 W1 C2 58.39(11)
C4 W1 C2 57.95(11)
C11 W1 C2 114.75(12)
C1 W1 C2 33.99(11)
C3 W1 C2 34.42(10)
N1 W1 C12 107.13(13)
C14 W1 C12 73.49(12)
C10 W1 C12 60.75(12)
C5 W1 C12 149.06(12)
C4 W1 C12 157.47(12)
C11 W1 C12 32.47(13)
C1 W1 C12 115.47(12)
C3 W1 C12 122.59(11)
C2 W1 C12 104.01(11)
N2 W2 C33 89.27(13)
N2 W2 C31 91.00(13)
C33 W2 C31 134.47(12)
N2 W2 C30 87.31(13)
C33 W2 C30 98.74(12)
C31 W2 C30 35.86(12)
N2 W2 C23 94.53(12)
C33 W2 C23 92.90(12)
C31 W2 C23 132.41(12)
C30 W2 C23 168.25(12)
N2 W2 C22 94.63(12)
C33 W2 C22 128.69(12)
C31 W2 C22 96.66(12)
C30 W2 C22 132.51(12)
C23 W2 C22 35.81(11)
N2 W2 C29 111.41(13)
C33 W2 C29 75.46(12)
C31 W2 C29 62.22(12)
C30 W2 C29 34.15(12)
C23 W2 C29 151.06(12)
C22 W2 C29 145.66(12)
N2 W2 C20 151.05(12)
C33 W2 C20 100.21(11)
C31 W2 C20 101.12(12)
C30 W2 C20 117.68(12)
C23 W2 C20 57.99(11)
C22 W2 C20 58.15(11)
C29 W2 C20 97.47(12)
N2 W2 C21 125.58(13)
C33 W2 C21 133.54(12)
C31 W2 C21 80.16(12)
C30 W2 C21 111.19(12)
C23 W2 C21 58.56(11)
C22 W2 C21 35.19(12)
C29 W2 C21 111.05(12)
C20 W2 C21 34.50(11)
N2 W2 C24 125.04(12)
C33 W2 C24 78.00(11)
C31 W2 C24 134.78(12)
C30 W2 C24 147.10(12)
C23 W2 C24 34.79(11)
C22 W2 C24 58.27(11)
C29 W2 C24 116.27(12)
C20 W2 C24 34.33(10)
C21 W2 C24 57.45(11)

loop_
_geom_bond_atom_site_label_1
_geom_bond_atom_site_label_2
_geom_bond_distance
C1 C2 1.408(5)
C1 C5 1.427(4)
C1 W1 2.371(3)
C1 H1 1.0000
C2 C3 1.435(4)
C2 C6 1.498(4)
C2 W1 2.443(3)
C3 C4 1.425(5)
C3 C7 1.498(4)
C3 W1 2.406(3)
C4 C5 1.433(4)
C4 C8 1.502(4)
C4 W1 2.341(3)
C5 C9 1.501(4)
C5 W1 2.304(3)
C6 H6A 0.9800
C6 H6B 0.9800
C6 H6C 0.9800
C7 H7A 0.9800
C7 H7B 0.9800
C7 H7C 0.9800
C8 H8A 0.9800
C8 H8B 0.9800
C8 H8C 0.9800
C9 H9A 0.9800
C9 H9B 0.9800
C9 H9C 0.9800
C10 C11 1.424(5)
C10 W1 2.232(3)
C10 H10A 0.9900
C10 H10B 0.9900
C11 C12 1.367(5)
C11 W1 2.357(3)
C11 H11 1.0000
C12 C13 1.501(5)
C12 W1 2.506(3)
C12 H12 1.0000
C13 H13A 0.9800
C13 H13B 0.9800
C13 H13C 0.9800
C14 C15 1.402(5)
C14 C19 1.409(5)
C14 W1 2.210(3)
C15 C16 1.395(5)
C15 H15 0.9500
C16 C17 1.380(6)
C16 H16 0.9500
C17 C18 1.385(6)
C17 H17 0.9500
C18 C19 1.394(5)
C18 H18 0.9500
C19 H19 0.9500
C20 C24 1.416(4)
C20 C21 1.421(5)
C20 W2 2.395(3)
C20 H20 1.0000
C21 C22 1.434(5)
C21 C25 1.498(5)
C21 W2 2.397(3)
C22 C23 1.438(4)
C22 C26 1.499(4)
C22 W2 2.343(3)
C23 C24 1.418(4)
C23 C27 1.500(5)
C23 W2 2.334(3)
C24 C28 1.499(4)
C24 W2 2.405(3)
C25 H25A 0.9800
C25 H25B 0.9800
C25 H25C 0.9800
C26 H26A 0.9800
C26 H26B 0.9800
C26 H26C 0.9800
C27 H27A 0.9800
C27 H27B 0.9800
C27 H27C 0.9800
C28 H28A 0.9800
C28 H28B 0.9800
C28 H28C 0.9800
C29 C30 1.378(5)
C29 W2 2.360(3)
C29 H29A 0.9900
C29 H29B 0.9900
C30 C31 1.423(5)
C30 W2 2.331(3)
C30 H30 1.0000
C31 C32 1.512(5)
C31 W2 2.291(3)
C31 H31 1.0000
C32 H32A 0.9800
C32 H32B 0.9800
C32 H32C 0.9800
C33 C34 1.404(4)
C33 C38 1.412(5)
C33 W2 2.214(3)
C34 C35 1.399(5)
C34 H34 0.9500
C35 C36 1.387(5)
C35 H35 0.9500
C36 C37 1.384(5)
C36 H36 0.9500
C37 C38 1.394(4)
C37 H37 0.9500
C38 H38 0.9500
N1 O1 1.226(4)
N1 W1 1.773(3)
N2 O2 1.223(4)
N2 W2 1.775(3)

loop_
_geom_torsion_atom_site_label_1
_geom_torsion_atom_site_label_2
_geom_torsion_atom_site_label_3
_geom_torsion_atom_site_label_4
_geom_torsion
C5 C1 C2 C3 0.4(4)
W1 C1 C2 C3 62.2(2)
C5 C1 C2 C6 175.2(3)
W1 C1 C2 C6 -122.9(3)
C5 C1 C2 W1 -61.9(2)
C1 C2 C3 C4 0.7(4)
C6 C2 C3 C4 -174.3(3)
W1 C2 C3 C4 62.2(2)
C1 C2 C3 C7 171.4(3)
C6 C2 C3 C7 -3.6(5)
W1 C2 C3 C7 -127.1(3)
C1 C2 C3 W1 -61.5(2)
C6 C2 C3 W1 123.6(3)
C2 C3 C4 C5 -1.4(4)
C7 C3 C4 C5 -172.0(3)
W1 C3 C4 C5 63.4(2)
C2 C3 C4 C8 175.7(3)
C7 C3 C4 C8 5.2(6)
W1 C3 C4 C8 -119.5(3)
C2 C3 C4 W1 -64.8(2)
C7 C3 C4 W1 124.6(3)
C2 C1 C5 C4 -1.2(4)
W1 C1 C5 C4 -67.0(2)
C2 C1 C5 C9 -176.0(3)
W1 C1 C5 C9 118.2(3)
C2 C1 C5 W1 65.8(2)
C3 C4 C5 C1 1.6(4)
C8 C4 C5 C1 -175.6(3)
W1 C4 C5 C1 67.9(2)
C3 C4 C5 C9 176.4(3)
C8 C4 C5 C9 -0.8(5)
W1 C4 C5 C9 -117.3(3)
C3 C4 C5 W1 -66.3(2)
C8 C4 C5 W1 116.5(3)
W1 C10 C11 C12 -62.9(3)
C10 C11 C12 C13 179.0(3)
W1 C11 C12 C13 122.5(3)
C10 C11 C12 W1 56.5(3)
C19 C14 C15 C16 0.1(5)
W1 C14 C15 C16 -177.3(3)
C14 C15 C16 C17 -0.1(6)
C15 C16 C17 C18 -0.1(6)
C16 C17 C18 C19 0.2(6)
C17 C18 C19 C14 -0.3(6)
C15 C14 C19 C18 0.1(5)
W1 C14 C19 C18 177.3(3)
C24 C20 C21 C22 2.8(4)
W2 C20 C21 C22 -62.1(2)
C24 C20 C21 C25 -168.8(3)
W2 C20 C21 C25 126.3(3)
C24 C20 C21 W2 64.9(2)
C20 C21 C22 C23 -1.1(4)
C25 C21 C22 C23 170.4(3)
W2 C21 C22 C23 -64.7(2)
C20 C21 C22 C26 -174.1(3)
C25 C21 C22 C26 -2.6(6)
W2 C21 C22 C26 122.3(4)
C20 C21 C22 W2 63.6(2)
C25 C21 C22 W2 -125.0(3)
C21 C22 C23 C24 -1.0(4)
C26 C22 C23 C24 172.1(3)
W2 C22 C23 C24 -67.5(2)
C21 C22 C23 C27 -175.5(3)
C26 C22 C23 C27 -2.4(6)
W2 C22 C23 C27 118.0(3)
C21 C22 C23 W2 66.5(2)
C26 C22 C23 W2 -120.4(3)
C21 C20 C24 C23 -3.4(4)
W2 C20 C24 C23 61.2(2)
C21 C20 C24 C28 168.3(3)
W2 C20 C24 C28 -127.1(3)
C21 C20 C24 W2 -64.6(2)
C22 C23 C24 C20 2.7(4)
C27 C23 C24 C20 177.1(3)
W2 C23 C24 C20 -62.9(2)
C22 C23 C24 C28 -169.0(3)
C27 C23 C24 C28 5.4(5)
W2 C23 C24 C28 125.4(3)
C22 C23 C24 W2 65.5(2)
C27 C23 C24 W2 -120.0(3)
W2 C29 C30 C31 -56.9(3)
C29 C30 C31 C32 175.0(3)
W2 C30 C31 C32 116.4(3)
C29 C30 C31 W2 58.7(3)
C38 C33 C34 C35 -0.4(5)
W2 C33 C34 C35 175.0(3)
C33 C34 C35 C36 -0.2(5)
C34 C35 C36 C37 0.5(5)
C35 C36 C37 C38 -0.2(5)
C36 C37 C38 C33 -0.4(5)
C34 C33 C38 C37 0.7(5)
W2 C33 C38 C37 -174.3(2)
O1 N1 W1 C14 97.0(14)
O1 N1 W1 C10 -128.7(14)
O1 N1 W1 C5 9.7(14)
O1 N1 W1 C4 -25.5(14)
O1 N1 W1 C11 -163.7(14)
O1 N1 W1 C1 19.4(15)
O1 N1 W1 C3 -48.8(14)
O1 N1 W1 C2 -28.2(15)
O1 N1 W1 C12 170.0(14)
C15 C14 W1 N1 -3.8(3)
C19 C14 W1 N1 179.0(3)
C15 C14 W1 C10 -103.6(3)
C19 C14 W1 C10 79.3(3)
C15 C14 W1 C5 93.0(3)
C19 C14 W1 C5 -84.1(3)
C15 C14 W1 C4 86.0(3)
C19 C14 W1 C4 -91.1(3)
C15 C14 W1 C11 -91.6(3)
C19 C14 W1 C11 91.3(3)
C15 C14 W1 C1 128.1(3)
C19 C14 W1 C1 -49.0(3)
C15 C14 W1 C3 128.1(3)
C19 C14 W1 C3 -49.0(3)
C15 C14 W1 C2 148.6(3)
C19 C14 W1 C2 -28.5(3)
C15 C14 W1 C12 -111.5(3)
C19 C14 W1 C12 71.4(3)
C11 C10 W1 N1 -77.0(2)
C11 C10 W1 C14 20.5(3)
C11 C10 W1 C5 175.9(2)
C11 C10 W1 C4 -167.9(2)
C11 C10 W1 C1 131.6(2)
C11 C10 W1 C3 167.5(2)
C11 C10 W1 C2 135.1(2)
C11 C10 W1 C12 29.1(2)
C1 C5 W1 N1 167.38(19)
C4 C5 W1 N1 -79.3(2)
C9 C5 W1 N1 43.8(3)
C1 C5 W1 C14 76.8(2)
C4 C5 W1 C14 -169.9(2)
C9 C5 W1 C14 -46.8(3)
C1 C5 W1 C10 -85.7(2)
C4 C5 W1 C10 27.6(3)
C9 C5 W1 C10 150.7(2)
C1 C5 W1 C4 -113.3(3)
C9 C5 W1 C4 123.1(3)
C1 C5 W1 C11 -68.3(9)
C4 C5 W1 C11 45.0(10)
C9 C5 W1 C11 168.1(8)
C4 C5 W1 C1 113.3(3)
C9 C5 W1 C1 -123.6(3)
C1 C5 W1 C3 -76.1(2)
C4 C5 W1 C3 37.14(18)
C9 C5 W1 C3 160.2(3)
C1 C5 W1 C2 -35.55(18)
C4 C5 W1 C2 77.7(2)
C9 C5 W1 C2 -159.2(3)
C1 C5 W1 C12 26.2(3)
C4 C5 W1 C12 139.4(2)
C9 C5 W1 C12 -97.5(3)
C3 C4 W1 N1 -141.7(2)
C5 C4 W1 N1 102.7(2)
C8 C4 W1 N1 -17.3(3)
C3 C4 W1 C14 127.6(2)
C5 C4 W1 C14 12.0(2)
C8 C4 W1 C14 -108.0(3)
C3 C4 W1 C10 -45.3(2)
C5 C4 W1 C10 -160.87(19)
C8 C4 W1 C10 79.1(3)
C3 C4 W1 C5 115.6(3)
C8 C4 W1 C5 -120.0(4)
C3 C4 W1 C11 -55.9(3)
C5 C4 W1 C11 -171.49(19)
C8 C4 W1 C11 68.5(3)
C3 C4 W1 C1 76.8(2)
C5 C4 W1 C1 -38.81(18)
C8 C4 W1 C1 -158.8(3)
C5 C4 W1 C3 -115.6(3)
C8 C4 W1 C3 124.4(4)
C3 C4 W1 C2 36.55(18)
C5 C4 W1 C2 -79.1(2)
C8 C4 W1 C2 160.9(3)
C3 C4 W1 C12 -3.6(4)
C5 C4 W1 C12 -119.2(3)
C8 C4 W1 C12 120.8(3)
C12 C11 W1 N1 -127.8(2)
C10 C11 W1 N1 104.3(2)
C12 C11 W1 C14 -37.3(2)
C10 C11 W1 C14 -165.2(2)
C12 C11 W1 C10 127.9(3)
C12 C11 W1 C5 107.3(9)
C10 C11 W1 C5 -20.6(10)
C12 C11 W1 C4 145.6(2)
C10 C11 W1 C4 17.8(3)
C12 C11 W1 C1 48.5(3)
C10 C11 W1 C1 -79.4(3)
C12 C11 W1 C3 114.6(2)
C10 C11 W1 C3 -13.3(2)
C12 C11 W1 C2 76.8(2)
C10 C11 W1 C2 -51.1(2)
C10 C11 W1 C12 -127.9(3)
C2 C1 W1 N1 -134.5(2)
C5 C1 W1 N1 -16.8(3)
C2 C1 W1 C14 143.1(2)
C5 C1 W1 C14 -99.2(2)
C2 C1 W1 C10 6.3(2)
C5 C1 W1 C10 123.9(2)
C2 C1 W1 C5 -117.6(3)
C2 C1 W1 C4 -78.4(2)
C5 C1 W1 C4 39.27(18)
C2 C1 W1 C11 50.5(3)
C5 C1 W1 C11 168.1(2)
C2 C1 W1 C3 -36.87(18)
C5 C1 W1 C3 80.8(2)
C5 C1 W1 C2 117.6(3)
C2 C1 W1 C12 76.9(2)
C5 C1 W1 C12 -165.46(18)
C4 C3 W1 N1 43.6(2)
C2 C3 W1 N1 160.40(19)
C7 C3 W1 N1 -77.4(3)
C4 C3 W1 C14 -80.4(2)
C2 C3 W1 C14 36.4(3)
C7 C3 W1 C14 158.6(3)
C4 C3 W1 C10 135.0(2)
C2 C3 W1 C10 -108.2(2)
C7 C3 W1 C10 13.9(3)
C4 C3 W1 C5 -38.25(19)
C2 C3 W1 C5 78.5(2)
C7 C3 W1 C5 -159.3(3)
C2 C3 W1 C4 116.8(3)
C7 C3 W1 C4 -121.1(4)
C4 C3 W1 C11 142.9(2)
C2 C3 W1 C11 -100.3(2)
C7 C3 W1 C11 21.9(3)
C4 C3 W1 C1 -80.4(2)
C2 C3 W1 C1 36.39(18)
C7 C3 W1 C1 158.6(3)
C4 C3 W1 C2 -116.8(3)
C7 C3 W1 C2 122.2(4)
C4 C3 W1 C12 178.35(19)
C2 C3 W1 C12 -64.9(2)
C7 C3 W1 C12 57.3(3)
C1 C2 W1 N1 82.9(3)
C3 C2 W1 N1 -33.9(3)
C6 C2 W1 N1 -154.8(3)
C1 C2 W1 C14 -38.2(2)
C3 C2 W1 C14 -155.07(19)
C6 C2 W1 C14 84.0(3)
C1 C2 W1 C10 -174.8(2)
C3 C2 W1 C10 68.4(2)
C6 C2 W1 C10 -52.5(3)
C1 C2 W1 C5 37.18(18)
C3 C2 W1 C5 -79.6(2)
C6 C2 W1 C5 159.5(3)
C1 C2 W1 C4 79.7(2)
C3 C2 W1 C4 -37.08(19)
C6 C2 W1 C4 -158.0(3)
C1 C2 W1 C11 -147.60(19)
C3 C2 W1 C11 95.6(2)
C6 C2 W1 C11 -25.3(3)
C3 C2 W1 C1 -116.8(3)
C6 C2 W1 C1 122.3(4)
C1 C2 W1 C3 116.8(3)
C6 C2 W1 C3 -120.9(4)
C1 C2 W1 C12 -115.01(19)
C3 C2 W1 C12 128.16(19)
C6 C2 W1 C12 7.3(3)
C11 C12 W1 N1 55.7(2)
C13 C12 W1 N1 -59.8(4)
C11 C12 W1 C14 141.4(2)
C13 C12 W1 C14 25.9(3)
C11 C12 W1 C10 -32.1(2)
C13 C12 W1 C10 -147.6(4)
C11 C12 W1 C5 -164.9(2)
C13 C12 W1 C5 79.6(4)
C11 C12 W1 C4 -80.0(4)
C13 C12 W1 C4 164.5(3)
C13 C12 W1 C11 -115.5(4)
C11 C12 W1 C1 -148.5(2)
C13 C12 W1 C1 96.1(4)
C11 C12 W1 C3 -82.5(2)
C13 C12 W1 C3 162.1(3)
C11 C12 W1 C2 -114.3(2)
C13 C12 W1 C2 130.2(3)
O2 N2 W2 C33 -101(2)
O2 N2 W2 C31 125(2)
O2 N2 W2 C30 160(2)
O2 N2 W2 C23 -8(2)
O2 N2 W2 C22 28(2)
O2 N2 W2 C29 -175(2)
O2 N2 W2 C20 9(2)
O2 N2 W2 C21 46(2)
O2 N2 W2 C24 -26(2)
C34 C33 W2 N2 22.6(3)
C38 C33 W2 N2 -162.5(3)
C34 C33 W2 C31 113.3(3)
C38 C33 W2 C31 -71.8(3)
C34 C33 W2 C30 109.8(3)
C38 C33 W2 C30 -75.4(3)
C34 C33 W2 C23 -71.9(3)
C38 C33 W2 C23 103.0(3)
C34 C33 W2 C22 -72.7(3)
C38 C33 W2 C22 102.1(3)
C34 C33 W2 C29 135.0(3)
C38 C33 W2 C29 -50.2(3)
C34 C33 W2 C20 -129.9(3)
C38 C33 W2 C20 45.0(3)
C34 C33 W2 C21 -119.6(3)
C38 C33 W2 C21 55.2(3)
C34 C33 W2 C24 -103.5(3)
C38 C33 W2 C24 71.3(3)
C30 C31 W2 N2 84.0(2)
C32 C31 W2 N2 -32.0(3)
C30 C31 W2 C33 -6.0(3)
C32 C31 W2 C33 -122.0(3)
C32 C31 W2 C30 -116.0(4)
C30 C31 W2 C23 -178.93(19)
C32 C31 W2 C23 65.0(3)
C30 C31 W2 C22 178.8(2)
C32 C31 W2 C22 62.8(3)
C30 C31 W2 C29 -29.8(2)
C32 C31 W2 C29 -145.8(3)
C30 C31 W2 C20 -122.4(2)
C32 C31 W2 C20 121.5(3)
C30 C31 W2 C21 -150.0(2)
C32 C31 W2 C21 94.0(3)
C30 C31 W2 C24 -130.3(2)
C32 C31 W2 C24 113.7(3)
C29 C30 W2 N2 136.1(2)
C31 C30 W2 N2 -95.4(2)
C29 C30 W2 C33 47.2(2)
C31 C30 W2 C33 175.7(2)
C29 C30 W2 C31 -128.5(3)
C29 C30 W2 C23 -124.6(6)
C31 C30 W2 C23 3.9(7)
C29 C30 W2 C22 -130.1(2)
C31 C30 W2 C22 -1.6(3)
C31 C30 W2 C29 128.5(3)
C29 C30 W2 C20 -59.2(2)
C31 C30 W2 C20 69.3(2)
C29 C30 W2 C21 -96.6(2)
C31 C30 W2 C21 31.9(2)
C29 C30 W2 C24 -34.2(3)
C31 C30 W2 C24 94.3(3)
C24 C23 W2 N2 -153.55(19)
C22 C23 W2 N2 91.6(2)
C27 C23 W2 N2 -29.0(3)
C24 C23 W2 C33 -64.06(19)
C22 C23 W2 C33 -178.86(19)
C27 C23 W2 C33 60.5(3)
C24 C23 W2 C31 110.9(2)
C22 C23 W2 C31 -3.9(3)
C27 C23 W2 C31 -124.5(3)
C24 C23 W2 C30 107.8(6)
C22 C23 W2 C30 -7.0(7)
C27 C23 W2 C30 -127.6(6)
C24 C23 W2 C22 114.8(3)
C27 C23 W2 C22 -120.7(4)
C24 C23 W2 C29 0.6(3)
C22 C23 W2 C29 -114.2(3)
C27 C23 W2 C29 125.2(3)
C24 C23 W2 C20 36.18(17)
C22 C23 W2 C20 -78.6(2)
C27 C23 W2 C20 160.7(3)
C24 C23 W2 C21 77.0(2)
C22 C23 W2 C21 -37.83(19)
C27 C23 W2 C21 -158.5(3)
C22 C23 W2 C24 -114.8(3)
C27 C23 W2 C24 124.5(4)
C21 C22 W2 N2 153.9(2)
C23 C22 W2 N2 -91.3(2)
C26 C22 W2 N2 29.7(3)
C21 C22 W2 C33 -113.3(2)
C23 C22 W2 C33 1.5(2)
C26 C22 W2 C33 122.5(3)
C21 C22 W2 C31 62.4(2)
C23 C22 W2 C31 177.12(19)
C26 C22 W2 C31 -61.8(3)
C21 C22 W2 C30 63.3(2)
C23 C22 W2 C30 178.08(19)
C26 C22 W2 C30 -60.9(3)
C21 C22 W2 C23 -114.8(3)
C26 C22 W2 C23 121.0(4)
C21 C22 W2 C29 13.7(3)
C23 C22 W2 C29 128.5(2)
C26 C22 W2 C29 -110.5(3)
C21 C22 W2 C20 -36.62(18)
C23 C22 W2 C20 78.1(2)
C26 C22 W2 C20 -160.8(3)
C23 C22 W2 C21 114.8(3)
C26 C22 W2 C21 -124.2(4)
C21 C22 W2 C24 -77.2(2)
C23 C22 W2 C24 37.52(18)
C26 C22 W2 C24 158.6(3)
C30 C29 W2 N2 -48.1(2)
C30 C29 W2 C33 -131.4(2)
C30 C29 W2 C31 31.2(2)
C30 C29 W2 C23 159.7(2)
C30 C29 W2 C22 88.6(3)
C30 C29 W2 C20 129.9(2)
C30 C29 W2 C21 97.0(2)
C30 C29 W2 C24 160.1(2)
C24 C20 W2 N2 -57.0(3)
C21 C20 W2 N2 59.5(3)
C24 C20 W2 C33 50.3(2)
C21 C20 W2 C33 166.85(19)
C24 C20 W2 C31 -170.13(19)
C21 C20 W2 C31 -53.6(2)
C24 C20 W2 C30 155.94(18)
C21 C20 W2 C30 -87.6(2)
C24 C20 W2 C23 -36.68(18)
C21 C20 W2 C23 79.8(2)
C24 C20 W2 C22 -79.1(2)
C21 C20 W2 C22 37.36(19)
C24 C20 W2 C29 126.83(19)
C21 C20 W2 C29 -116.7(2)
C24 C20 W2 C21 -116.5(3)
C21 C20 W2 C24 116.5(3)
C20 C21 W2 N2 -149.16(19)
C22 C21 W2 N2 -32.6(2)
C25 C21 W2 N2 89.1(4)
C20 C21 W2 C33 -18.0(3)
C22 C21 W2 C33 98.6(2)
C25 C21 W2 C33 -139.7(3)
C20 C21 W2 C31 126.7(2)
C22 C21 W2 C31 -116.8(2)
C25 C21 W2 C31 5.0(3)
C20 C21 W2 C30 108.4(2)
C22 C21 W2 C30 -135.06(19)
C25 C21 W2 C30 -13.3(4)
C20 C21 W2 C23 -78.0(2)
C22 C21 W2 C23 38.51(18)
C25 C21 W2 C23 160.3(4)
C20 C21 W2 C22 -116.5(3)
C25 C21 W2 C22 121.7(4)
C20 C21 W2 C29 71.7(2)
C22 C21 W2 C29 -171.75(18)
C25 C21 W2 C29 -50.0(4)
C22 C21 W2 C20 116.5(3)
C25 C21 W2 C20 -121.7(4)
C20 C21 W2 C24 -36.77(18)
C22 C21 W2 C24 79.8(2)
C25 C21 W2 C24 -158.5(4)
C20 C24 W2 N2 150.26(19)
C23 C24 W2 N2 32.8(2)
C28 C24 W2 N2 -87.7(3)
C20 C24 W2 C33 -129.2(2)
C23 C24 W2 C33 113.3(2)
C28 C24 W2 C33 -7.1(3)
C20 C24 W2 C31 13.7(3)
C23 C24 W2 C31 -103.7(2)
C28 C24 W2 C31 135.8(3)
C20 C24 W2 C30 -41.7(3)
C23 C24 W2 C30 -159.1(2)
C28 C24 W2 C30 80.4(4)
C20 C24 W2 C23 117.4(3)
C28 C24 W2 C23 -120.5(4)
C20 C24 W2 C22 78.8(2)
C23 C24 W2 C22 -38.64(18)
C28 C24 W2 C22 -159.1(3)
C20 C24 W2 C29 -62.2(2)
C23 C24 W2 C29 -179.67(18)
C28 C24 W2 C29 59.8(3)
C23 C24 W2 C20 -117.4(3)
C28 C24 W2 C20 122.1(4)
C20 C24 W2 C21 36.96(18)
C23 C24 W2 C21 -80.5(2)
C28 C24 W2 C21 159.0(3)
